data_4501431
loop_
_publ_author_name
'Samai, Suman'
'Biradha, Kumar'

_publ_section_title
;
 Coordination Polymers of Flexible Bis(benzimidazole) Ligand: Halogen
 Bridging and Metal&#x00B7;&#x00B7;&#x00B7;Arene Interactions
;
_journal_issue 12
_journal_name_full 'Crystal Growth &amp; Design'
_journal_page_first 5723
_journal_paper_doi 10.1021/cg2013254
_journal_volume 11
_journal_year 2011
_chemical_formula_sum 'C24 H26 N4 O2'
_chemical_formula_weight 402.49
_chemical_name_systematic
; 
 ? 
;
_space_group_IT_number 14
_symmetry_cell_setting monoclinic
_symmetry_space_group_name_Hall '-P 2ybc'
_symmetry_space_group_name_H-M 'P 1 21/c 1'
_atom_sites_solution_hydrogens geom
_atom_sites_solution_primary direct
_atom_sites_solution_secondary difmap
_audit_creation_method SHELXL-97
_cell_angle_alpha 90.00
_cell_angle_beta 94.931(4)
_cell_angle_gamma 90.00
_cell_formula_units_Z 2
_cell_length_a 5.5126(7)
_cell_length_b 11.0763(14)
_cell_length_c 17.406(2)
_cell_measurement_reflns_used 13002
_cell_measurement_temperature 293(2)
_cell_measurement_theta_max 26.00
_cell_measurement_theta_min 2.18
_cell_volume 1058.9(2)
_computing_structure_refinement 'SHELXL-97 (Sheldrick, 1997)'
_computing_structure_solution 'SHELXS-97 (Sheldrick, 1990)'
_diffrn_ambient_temperature 293(2)
_diffrn_measured_fraction_theta_full 1.000
_diffrn_measured_fraction_theta_max 1.000
_diffrn_measurement_device_type 'Bruker CCD APEX 2'
_diffrn_measurement_method hemisphere
_diffrn_radiation_monochromator graphite
_diffrn_radiation_source 'fine-focus sealed tube'
_diffrn_radiation_type MoK\a
_diffrn_radiation_wavelength 0.71073
_diffrn_reflns_av_R_equivalents 0.0451
_diffrn_reflns_av_sigmaI/netI 0.0308
_diffrn_reflns_limit_h_max 6
_diffrn_reflns_limit_h_min -6
_diffrn_reflns_limit_k_max 13
_diffrn_reflns_limit_k_min -13
_diffrn_reflns_limit_l_max 21
_diffrn_reflns_limit_l_min -21
_diffrn_reflns_number 13002
_diffrn_reflns_theta_full 26.00
_diffrn_reflns_theta_max 26.00
_diffrn_reflns_theta_min 2.18
_exptl_absorpt_coefficient_mu 0.082
_exptl_absorpt_correction_T_max 0.991
_exptl_absorpt_correction_T_min 0.985
_exptl_absorpt_correction_type empirical
_exptl_absorpt_process_details sadabs
_exptl_crystal_colour pale-yellow
_exptl_crystal_density_diffrn 1.262
_exptl_crystal_density_meas ?
_exptl_crystal_density_method 'not measured'
_exptl_crystal_description block
_exptl_crystal_F_000 428
_exptl_crystal_size_max 0.27
_exptl_crystal_size_mid 0.15
_exptl_crystal_size_min 0.11
_refine_diff_density_max 0.423
_refine_diff_density_min -0.185
_refine_diff_density_rms 0.048
_refine_ls_extinction_method none
_refine_ls_goodness_of_fit_ref 1.149
_refine_ls_hydrogen_treatment constr
_refine_ls_matrix_type full
_refine_ls_number_parameters 136
_refine_ls_number_reflns 2081
_refine_ls_number_restraints 0
_refine_ls_restrained_S_all 1.149
_refine_ls_R_factor_all 0.0910
_refine_ls_R_factor_gt 0.0577
_refine_ls_shift/su_max 0.000
_refine_ls_shift/su_mean 0.000
_refine_ls_structure_factor_coef Fsqd
_refine_ls_weighting_details 'calc w=1/[\s^2^(Fo^2^)+(0.1000P)^2^+0.0000P] where P=(Fo^2^+2Fc^2^)/3'
_refine_ls_weighting_scheme calc
_refine_ls_wR_factor_gt 0.1593
_refine_ls_wR_factor_ref 0.1773
_reflns_number_gt 1423
_reflns_number_total 2081
_reflns_threshold_expression >2sigma(I)
_cod_data_source_file cg2013254_si_002.cif
_cod_data_source_block L
_cod_depositor_comments
;
The following automatic conversions were performed:

'_exptl_crystal_density_meas' value 'not measured' was changed to '?'
- the value is perceived as not measured.

Automatic conversion script
Id: cif_fix_values 3008 2015-01-20 13:52:24Z robertas 
;
_cod_original_sg_symbol_H-M P21/c
_cod_database_code 4501431

loop_
_symmetry_equiv_pos_as_xyz
'x, y, z'
'-x, y+1/2, -z+1/2'
'-x, -y, -z'
'x, -y-1/2, z-1/2'

loop_
_atom_site_label
_atom_site_type_symbol
_atom_site_fract_x
_atom_site_fract_y
_atom_site_fract_z
_atom_site_U_iso_or_equiv
_atom_site_adp_type
_atom_site_occupancy
_atom_site_symmetry_multiplicity
_atom_site_calc_flag
_atom_site_refinement_flags
N11 N 0.0567(3) 0.67450(15) 0.22265(9) 0.0444(5) Uani 1 1 d .
N12 N 0.2263(3) 0.81549(15) 0.15289(10) 0.0500(5) Uani 1 1 d .
C11 C 0.2534(4) 0.71931(18) 0.26886(11) 0.0436(5) Uani 1 1 d .
C12 C 0.3585(4) 0.80656(18) 0.22441(11) 0.0444(5) Uani 1 1 d .
C13 C 0.5620(4) 0.8704(2) 0.25471(14) 0.0583(6) Uani 1 1 d .
H13 H 0.6333 0.9293 0.2259 0.070 Uiso 1 1 calc R
C14 C 0.6538(5) 0.8438(2) 0.32849(16) 0.0694(8) Uani 1 1 d .
H14 H 0.7904 0.8850 0.3498 0.083 Uiso 1 1 calc R
C15 C 0.5475(5) 0.7567(3) 0.37199(13) 0.0673(7) Uani 1 1 d .
H15 H 0.6149 0.7411 0.4218 0.081 Uiso 1 1 calc R
C16 C 0.3461(5) 0.6930(2) 0.34384(12) 0.0582(6) Uani 1 1 d .
H16 H 0.2750 0.6350 0.3734 0.070 Uiso 1 1 calc R
C17 C 0.0493(4) 0.73531(18) 0.15475(12) 0.0451(5) Uani 1 1 d .
C18 C -0.1099(4) 0.5816(2) 0.24425(15) 0.0618(7) Uani 1 1 d .
H18A H -0.0622 0.5548 0.2958 0.093 Uiso 1 1 calc R
H18B H -0.1058 0.5148 0.2093 0.093 Uiso 1 1 calc R
H18C H -0.2720 0.6139 0.2420 0.093 Uiso 1 1 calc R
C21 C -0.0662(4) 0.60073(19) 0.04266(11) 0.0460(5) Uani 1 1 d .
C22 C 0.1354(4) 0.6043(2) 0.00056(12) 0.0551(6) Uani 1 1 d .
H22 H 0.2286 0.6742 0.0005 0.066 Uiso 1 1 calc R
C23 C -0.2002(4) 0.4952(2) 0.04147(12) 0.0557(6) Uani 1 1 d .
H23 H -0.3364 0.4909 0.0694 0.067 Uiso 1 1 calc R
C24 C -0.1340(4) 0.7102(2) 0.08864(13) 0.0565(6) Uani 1 1 d .
H24A H -0.1476 0.7801 0.0550 0.068 Uiso 1 1 calc .
H24B H -0.2917 0.6967 0.1080 0.068 Uiso 1 1 calc .
O1M O 0.2569(5) 0.9671(2) 0.01960(12) 0.1090(8) Uani 1 1 d .

loop_
_atom_site_aniso_label
_atom_site_aniso_U_11
_atom_site_aniso_U_22
_atom_site_aniso_U_33
_atom_site_aniso_U_23
_atom_site_aniso_U_13
_atom_site_aniso_U_12
N11 0.0429(10) 0.0417(10) 0.0486(10) -0.0018(7) 0.0032(7) -0.0022(7)
N12 0.0555(12) 0.0450(10) 0.0486(10) 0.0024(8) -0.0016(8) -0.0006(9)
C11 0.0444(11) 0.0429(12) 0.0432(11) -0.0077(9) 0.0022(9) 0.0070(9)
C12 0.0476(12) 0.0417(12) 0.0437(11) -0.0055(9) 0.0018(9) 0.0028(9)
C13 0.0530(14) 0.0494(14) 0.0720(15) -0.0099(11) 0.0028(12) -0.0060(11)
C14 0.0579(15) 0.0736(18) 0.0733(17) -0.0262(14) -0.0136(13) -0.0011(13)
C15 0.0684(16) 0.0821(18) 0.0482(13) -0.0145(13) -0.0136(12) 0.0097(14)
C16 0.0702(16) 0.0603(14) 0.0443(12) -0.0006(11) 0.0058(11) 0.0084(13)
C17 0.0463(12) 0.0425(12) 0.0452(11) -0.0047(9) -0.0031(9) 0.0060(10)
C18 0.0544(14) 0.0575(15) 0.0750(16) -0.0024(12) 0.0145(12) -0.0090(11)
C21 0.0413(11) 0.0526(13) 0.0417(11) -0.0036(9) -0.0106(9) 0.0013(10)
C22 0.0539(13) 0.0552(14) 0.0551(13) -0.0067(11) -0.0013(10) -0.0140(11)
C23 0.0442(13) 0.0711(16) 0.0515(13) -0.0091(11) 0.0030(10) -0.0078(11)
C24 0.0509(13) 0.0600(15) 0.0563(14) -0.0074(11) -0.0086(10) 0.0080(11)
O1M 0.124(2) 0.1198(19) 0.0813(13) 0.0316(12) 0.0003(13) -0.0242(15)

loop_
_atom_type_symbol
_atom_type_description
_atom_type_scat_dispersion_real
_atom_type_scat_dispersion_imag
_atom_type_scat_source
C C 0.0033 0.0016 'International Tables Vol C Tables 4.2.6.8 and 6.1.1.4'
H H 0.0000 0.0000 'International Tables Vol C Tables 4.2.6.8 and 6.1.1.4'
N N 0.0061 0.0033 'International Tables Vol C Tables 4.2.6.8 and 6.1.1.4'
O O 0.0106 0.0060 'International Tables Vol C Tables 4.2.6.8 and 6.1.1.4'

loop_
_geom_angle_atom_site_label_1
_geom_angle_atom_site_label_2
_geom_angle_atom_site_label_3
_geom_angle
_geom_angle_site_symmetry_3
C17 N11 C11 106.92(17) .
C17 N11 C18 127.25(18) .
C11 N11 C18 125.82(17) .
C17 N12 C12 105.16(17) .
N11 C11 C16 132.5(2) .
N11 C11 C12 105.54(18) .
C16 C11 C12 122.0(2) .
C13 C12 N12 130.3(2) .
C13 C12 C11 120.1(2) .
N12 C12 C11 109.56(18) .
C14 C13 C12 117.8(2) .
C13 C14 C15 121.5(2) .
C16 C15 C14 122.0(2) .
C15 C16 C11 116.6(2) .
N12 C17 N11 112.81(18) .
N12 C17 C24 124.0(2) .
N11 C17 C24 123.15(19) .
C23 C21 C22 117.95(19) .
C23 C21 C24 121.9(2) .
C22 C21 C24 120.17(19) .
C21 C22 C23 120.8(2) 3_565
C21 C23 C22 121.2(2) 3_565
C17 C24 C21 112.01(17) .

loop_
_geom_bond_atom_site_label_1
_geom_bond_atom_site_label_2
_geom_bond_distance
_geom_bond_site_symmetry_2
N11 C17 1.358(3) .
N11 C11 1.385(2) .
N11 C18 1.450(3) .
N12 C17 1.322(3) .
N12 C12 1.391(3) .
C11 C16 1.391(3) .
C11 C12 1.395(3) .
C12 C13 1.391(3) .
C13 C14 1.371(3) .
C14 C15 1.387(4) .
C15 C16 1.370(3) .
C17 C24 1.491(3) .
C21 C23 1.382(3) .
C21 C22 1.383(3) .
C21 C24 1.517(3) .
C22 C23 1.386(3) 3_565
C23 C22 1.386(3) 3_565
